data_2220944
loop_
_publ_author_name
'Wu, Yi-Yi'
'Huang, Chun-De'
'Huang, Jie-Xuan'
'Zeng, Rong-Hua'
'Luo, Yi-Fan'

_publ_section_title
;
 Hemi(4,4'-bipyridinium) hexafluoridophosphate bis(4-aminobenzoic acid)
 4,4'-bipyridine monohydrate
;
_journal_coeditor_code WN2299
_journal_issue 2
_journal_name_full 'Acta Crystallographica Section E'
_journal_page_first o278
_journal_paper_doi 10.1107/S1600536808043900
_journal_volume 65
_journal_year 2009
_chemical_formula_iupac '0.5C10 H10 N2 2+, P1 F6 -, C10 H8 N2, 2C7 H7 N O2, H2 O1'
_chemical_formula_moiety '0.5(C10 H10 N2 2+), P1 F6 -, C10 H8 N2, 2(C7 H7 N O2), H2 O1'
_chemical_formula_sum 'C29 H29 F6 N5 O5 P'
_chemical_formula_weight 672.54
_chemical_name_systematic
;
Hemi(4,4'-bipyridinium) hexafluoridophosphate bis(4-aminobenzoic acid)
4,4'-bipyridine monohydrate
;
_space_group_IT_number 2
_symmetry_cell_setting triclinic
_symmetry_space_group_name_Hall '-P 1'
_symmetry_space_group_name_H-M 'P -1'
_atom_sites_solution_hydrogens geom
_atom_sites_solution_primary direct
_atom_sites_solution_secondary difmap
_audit_creation_method SHELXL-97
_cell_angle_alpha 92.5570(10)
_cell_angle_beta 98.0630(10)
_cell_angle_gamma 117.3460(10)
_cell_formula_units_Z 2
_cell_length_a 10.1032(2)
_cell_length_b 10.1142(2)
_cell_length_c 16.8906(3)
_cell_measurement_reflns_used 2023
_cell_measurement_temperature 296(2)
_cell_measurement_theta_max 19.47
_cell_measurement_theta_min 2.36
_cell_volume 1506.23(5)
_computing_cell_refinement 'APEX2 (Bruker, 2004)'
_computing_data_collection 'APEX2 (Bruker, 2004)'
_computing_data_reduction 'APEX2 (Bruker, 2004)'
_computing_molecular_graphics 'SHELXTL (Sheldrick, 2008)'
_computing_publication_material 'SHELXL97 (Sheldrick, 2008)'
_computing_structure_refinement 'SHELXL97 (Sheldrick, 2008)'
_computing_structure_solution 'SHELXS97 (Sheldrick, 2008)'
_diffrn_ambient_temperature 296(2)
_diffrn_measured_fraction_theta_full 0.985
_diffrn_measured_fraction_theta_max 0.985
_diffrn_measurement_device_type 'Bruker APEXII area-detector'
_diffrn_measurement_method '\f and \w'
_diffrn_radiation_monochromator graphite
_diffrn_radiation_source 'fine-focus sealed tube'
_diffrn_radiation_type MoK\a
_diffrn_radiation_wavelength 0.71073
_diffrn_reflns_av_R_equivalents 0.0568
_diffrn_reflns_av_sigmaI/netI 0.0678
_diffrn_reflns_limit_h_max 13
_diffrn_reflns_limit_h_min -13
_diffrn_reflns_limit_k_max 13
_diffrn_reflns_limit_k_min -13
_diffrn_reflns_limit_l_max 22
_diffrn_reflns_limit_l_min -20
_diffrn_reflns_number 22618
_diffrn_reflns_theta_full 27.93
_diffrn_reflns_theta_max 27.93
_diffrn_reflns_theta_min 2.28
_diffrn_standards_number 0
_exptl_absorpt_coefficient_mu 0.177
_exptl_absorpt_correction_type none
_exptl_crystal_colour colourless
_exptl_crystal_density_diffrn 1.483
_exptl_crystal_density_method 'not measured'
_exptl_crystal_description block
_exptl_crystal_F_000 694
_exptl_crystal_size_max 0.18
_exptl_crystal_size_mid 0.15
_exptl_crystal_size_min 0.14
_refine_diff_density_max 0.290
_refine_diff_density_min -0.335
_refine_ls_extinction_coef 0.009(2)
_refine_ls_extinction_method 'SHELXL97 (Sheldrick, 2008)'
_refine_ls_goodness_of_fit_ref 1.016
_refine_ls_hydrogen_treatment constr
_refine_ls_matrix_type full
_refine_ls_number_parameters 454
_refine_ls_number_reflns 7121
_refine_ls_number_restraints 43
_refine_ls_restrained_S_all 1.055
_refine_ls_R_factor_all 0.1560
_refine_ls_R_factor_gt 0.0658
_refine_ls_shift/su_max 0.006
_refine_ls_shift/su_mean 0.001
_refine_ls_structure_factor_coef Fsqd
_refine_ls_weighting_details 'calc w=1/[\s^2^(Fo^2^)+(0.0875P)^2^+0.1722P] where P=(Fo^2^+2Fc^2^)/3'
_refine_ls_weighting_scheme calc
_refine_ls_wR_factor_gt 0.1581
_refine_ls_wR_factor_ref 0.2053
_reflns_number_gt 3129
_reflns_number_total 7121
_reflns_threshold_expression I>2\s(I)
_cod_data_source_file wn2299.cif
_cod_data_source_block I
_cod_original_formula_sum 'C29 H29 F6 N5 O5 P1'
_cod_database_code 2220944
_cod_database_fobs_code 2220944

loop_
_symmetry_equiv_pos_as_xyz
'x, y, z'
'-x, -y, -z'

loop_
_atom_site_type_symbol
_atom_site_label
_atom_site_fract_x
_atom_site_fract_y
_atom_site_fract_z
_atom_site_U_iso_or_equiv
_atom_site_adp_type
_atom_site_calc_flag
_atom_site_refinement_flags
_atom_site_occupancy
_atom_site_disorder_assembly
_atom_site_disorder_group
C C1 0.4034(4) 0.5337(4) 0.7188(2) 0.0650(9) Uani d . 1 A 5
C C2 0.4778(4) 0.5250(4) 0.7922(2) 0.0656(9) Uani d . 1 A 5
H H2 0.5740 0.5331 0.7960 0.079 Uiso calc R 1 A 5
C C3 0.4122(4) 0.5047(4) 0.8589(2) 0.0602(9) Uani d . 1 A 5
H H3 0.4645 0.4991 0.9075 0.072 Uiso calc R 1 A 5
C C4 0.2682(3) 0.4922(3) 0.8557(2) 0.0523(8) Uani d . 1 A 5
C C5 0.1957(4) 0.4726(3) 0.9266(2) 0.0576(8) Uani d . 1 A 5
C C6 0.1930(4) 0.4994(3) 0.7822(2) 0.0590(8) Uani d . 1 A 5
H H6 0.0961 0.4896 0.7783 0.071 Uiso calc R 1 A 5
C C7 0.2589(4) 0.5208(4) 0.7152(2) 0.0646(9) Uani d . 1 A 5
H H7 0.2068 0.5267 0.6666 0.077 Uiso calc R 1 A 5
C C8 0.8336(4) 0.1574(4) 0.3481(2) 0.0662(9) Uani d . 1 B 5
H H8 0.8482 0.2431 0.3790 0.079 Uiso calc R 1 B 5
C C9 0.9268(4) 0.1700(4) 0.2940(2) 0.0627(9) Uani d . 1 B 5
H H9 1.0027 0.2642 0.2880 0.075 Uiso calc R 1 B 5
C C10 0.9095(3) 0.0437(3) 0.24786(18) 0.0503(7) Uani d . 1 B 5
C C11 1.0119(4) 0.0620(4) 0.19048(19) 0.0555(8) Uani d . 1 B 5
C C12 0.7954(3) -0.0956(4) 0.25815(19) 0.0545(8) Uani d . 1 B 5
H H12 0.7825 -0.1815 0.2283 0.065 Uiso calc R 1 B 5
C C13 0.7011(4) -0.1079(4) 0.31200(19) 0.0579(8) Uani d . 1 B 5
H H13 0.6254 -0.2022 0.3180 0.070 Uiso calc R 1 B 5
C C14 0.7174(4) 0.0183(4) 0.35751(19) 0.0578(8) Uani d . 1 B 5
N N3 0.1693(3) -0.0235(3) 1.04268(16) 0.0592(7) Uani d . 1 C 5
C C16 0.2657(5) 0.1119(4) 1.0271(2) 0.0754(11) Uani d . 1 C 5
H H16 0.2693 0.1953 1.0549 0.090 Uiso calc R 1 C 5
C C17 0.3601(4) 0.1349(4) 0.9723(2) 0.0682(10) Uani d . 1 C 5
H H17 0.4246 0.2321 0.9634 0.082 Uiso calc R 1 C 5
C C18 0.3597(3) 0.0145(3) 0.93018(17) 0.0464(7) Uani d . 1 C 5
C C19 0.2589(3) -0.1253(4) 0.9462(2) 0.0606(9) Uani d . 1 C 5
H H19 0.2522 -0.2109 0.9192 0.073 Uiso calc R 1 C 5
C C20 0.1679(4) -0.1388(4) 1.0023(2) 0.0650(9) Uani d . 1 C 5
H H20 0.1018 -0.2346 1.0122 0.078 Uiso calc R 1 C 5
C C21 0.4624(3) 0.0328(3) 0.87181(17) 0.0452(7) Uani d . 1 C 5
C C22 0.5692(4) 0.1715(4) 0.8566(2) 0.0641(9) Uani d . 1 C 5
H H22 0.5793 0.2585 0.8839 0.077 Uiso calc R 1 C 5
C C23 0.6600(4) 0.1817(4) 0.8017(2) 0.0662(9) Uani d . 1 C 5
H H23 0.7302 0.2765 0.7925 0.079 Uiso calc R 1 C 5
N N4 0.6522(3) 0.0623(3) 0.76098(15) 0.0576(7) Uani d . 1 C 5
C C25 0.5513(5) -0.0691(4) 0.7747(2) 0.0791(11) Uani d . 1 C 5
H H25 0.5432 -0.1540 0.7460 0.095 Uiso calc R 1 C 5
C C26 0.4564(4) -0.0888(4) 0.8291(2) 0.0734(11) Uani d . 1 C 5
H H26 0.3877 -0.1852 0.8369 0.088 Uiso calc R 1 C 5
N N5 0.8058(3) 0.0432(3) 0.64624(16) 0.0600(7) Uani d . 1 D 5
H H27 0.7588 0.0538 0.6827 0.072 Uiso calc R 1 D 5
C C28 0.9248(4) 0.1591(4) 0.6303(2) 0.0761(11) Uani d . 1 D 5
H H28 0.9572 0.2528 0.6586 0.091 Uiso calc R 1 D 5
C C29 1.0029(4) 0.1461(4) 0.5730(2) 0.0719(10) Uani d . 1 D 5
H H29 1.0865 0.2306 0.5628 0.086 Uiso calc R 1 D 5
C C30 0.9587(3) 0.0097(3) 0.53068(17) 0.0481(7) Uani d . 1 . 5
C C31 0.8329(5) -0.1090(4) 0.5490(3) 0.0920(14) Uani d . 1 D 5
H H31 0.7977 -0.2044 0.5220 0.110 Uiso calc R 1 D 5
C C32 0.7592(5) -0.0883(5) 0.6064(3) 0.0932(13) Uani d . 1 D 5
H H32 0.6736 -0.1700 0.6172 0.112 Uiso calc R 1 D 5
F F3 0.4396(3) 0.6418(3) 0.46460(18) 0.1343(10) Uani d . 1 E 5
F F6 0.0964(3) 0.5330(3) 0.3961(2) 0.1465(12) Uani d . 1 E 5
N N1 0.4710(4) 0.5607(4) 0.6526(2) 0.0960(11) Uani d . 1 A 5
H H1A 0.5617 0.5727 0.6560 0.115 Uiso calc R 1 A 5
H H1B 0.4230 0.5658 0.6076 0.115 Uiso calc R 1 A 5
N N2 0.6215(3) 0.0068(4) 0.41031(18) 0.0812(9) Uani d . 1 B 5
H H2A 0.5499 -0.0797 0.4156 0.097 Uiso calc R 1 B 5
H H2B 0.6331 0.0860 0.4380 0.097 Uiso calc R 1 B 5
O O1 0.2766(3) 0.4659(3) 0.99380(15) 0.0756(7) Uani d . 1 A 5
H H1 0.2309 0.4589 1.0312 0.113 Uiso calc R 1 A 5
O O2 0.0709(3) 0.4645(3) 0.92571(15) 0.0767(7) Uani d . 1 A 5
O O3 0.9955(3) -0.0651(3) 0.15538(15) 0.0728(7) Uani d . 1 B 5
H H3A 1.0465 -0.0476 0.1197 0.109 Uiso calc R 1 B 5
O O4 1.1065(3) 0.1827(3) 0.17604(15) 0.0772(7) Uani d . 1 B 5
P P 0.26740(12) 0.58756(12) 0.43141(7) 0.0774(4) Uani d D 1 E 5
O O1W 0.1528(2) 0.4502(3) 0.12153(13) 0.0703(7) Uani d D 1 F 5
H H1W 0.0862 0.4708 0.1110 0.105 Uiso d RD 1 F 5
H H2W 0.1255 0.3604 0.1373 0.105 Uiso d RD 1 F 5
F F1 0.2698(15) 0.7215(12) 0.4737(9) 0.129(5) Uani d PDU 0.375(11) G 1
F F2 0.2105(13) 0.4994(17) 0.5008(6) 0.125(5) Uani d PDU 0.375(11) G 1
F F4 0.2560(8) 0.4439(8) 0.3880(8) 0.090(4) Uani d PDU 0.375(11) G 1
F F5 0.3176(16) 0.6648(13) 0.3621(5) 0.139(5) Uani d PDU 0.375(11) G 1
F F1' 0.3113(7) 0.7452(10) 0.4047(10) 0.192(6) Uani d PD 0.625(11) G 2
F F4' 0.2424(12) 0.4441(8) 0.4616(10) 0.222(6) Uani d PD 0.625(11) G 2
F F5' 0.2826(14) 0.534(2) 0.3497(4) 0.239(7) Uani d PD 0.625(11) G 2
F F2' 0.2667(13) 0.6511(18) 0.5141(5) 0.217(5) Uani d PD 0.625(11) G 2

loop_
_atom_site_aniso_label
_atom_site_aniso_U_11
_atom_site_aniso_U_22
_atom_site_aniso_U_33
_atom_site_aniso_U_12
_atom_site_aniso_U_13
_atom_site_aniso_U_23
C1 0.070(2) 0.051(2) 0.073(2) 0.0229(18) 0.030(2) 0.0092(17)
C2 0.056(2) 0.062(2) 0.084(3) 0.0283(18) 0.0231(19) 0.0113(19)
C3 0.0564(19) 0.055(2) 0.070(2) 0.0254(16) 0.0149(17) 0.0129(17)
C4 0.0520(18) 0.0403(18) 0.064(2) 0.0199(15) 0.0164(16) 0.0088(15)
C5 0.059(2) 0.0442(19) 0.069(2) 0.0215(16) 0.0211(18) 0.0112(16)
C6 0.0518(18) 0.051(2) 0.070(2) 0.0217(16) 0.0105(17) 0.0028(17)
C7 0.068(2) 0.057(2) 0.067(2) 0.0268(18) 0.0146(18) 0.0086(17)
C8 0.071(2) 0.056(2) 0.072(2) 0.0297(19) 0.0200(19) -0.0035(18)
C9 0.062(2) 0.049(2) 0.072(2) 0.0206(17) 0.0181(18) 0.0064(17)
C10 0.0495(17) 0.051(2) 0.0510(18) 0.0224(15) 0.0134(14) 0.0095(15)
C11 0.0519(18) 0.061(2) 0.055(2) 0.0264(18) 0.0116(16) 0.0127(17)
C12 0.0565(19) 0.0490(19) 0.057(2) 0.0225(16) 0.0166(16) 0.0052(15)
C13 0.0565(19) 0.049(2) 0.061(2) 0.0174(16) 0.0175(16) 0.0089(16)
C14 0.0563(19) 0.062(2) 0.056(2) 0.0272(18) 0.0155(16) 0.0050(17)
N3 0.0575(16) 0.069(2) 0.0549(17) 0.0288(15) 0.0229(13) 0.0115(15)
C16 0.099(3) 0.066(3) 0.080(3) 0.045(2) 0.045(2) 0.014(2)
C17 0.085(3) 0.048(2) 0.080(2) 0.0299(19) 0.045(2) 0.0172(18)
C18 0.0454(16) 0.0493(19) 0.0436(17) 0.0213(15) 0.0086(13) 0.0071(14)
C19 0.0590(19) 0.046(2) 0.070(2) 0.0144(16) 0.0276(17) 0.0035(16)
C20 0.056(2) 0.061(2) 0.068(2) 0.0151(17) 0.0243(17) 0.0088(18)
C21 0.0466(16) 0.0461(18) 0.0424(17) 0.0200(14) 0.0114(13) 0.0086(13)
C22 0.072(2) 0.047(2) 0.068(2) 0.0196(17) 0.0305(18) 0.0026(16)
C23 0.067(2) 0.053(2) 0.068(2) 0.0147(17) 0.0289(18) 0.0063(18)
N4 0.0616(16) 0.0588(18) 0.0543(17) 0.0268(15) 0.0213(13) 0.0086(14)
C25 0.105(3) 0.052(2) 0.089(3) 0.034(2) 0.053(2) 0.008(2)
C26 0.089(3) 0.042(2) 0.088(3) 0.0195(18) 0.054(2) 0.0121(18)
N5 0.0648(18) 0.070(2) 0.0529(16) 0.0334(16) 0.0259(14) 0.0092(15)
C28 0.069(2) 0.063(2) 0.087(3) 0.021(2) 0.030(2) -0.011(2)
C29 0.060(2) 0.056(2) 0.085(3) 0.0109(17) 0.0320(19) -0.0064(19)
C30 0.0546(18) 0.0451(18) 0.0462(17) 0.0219(15) 0.0172(14) 0.0127(15)
C31 0.122(3) 0.048(2) 0.104(3) 0.023(2) 0.078(3) 0.008(2)
C32 0.110(3) 0.060(3) 0.104(3) 0.022(2) 0.069(3) 0.013(2)
F3 0.0937(19) 0.140(3) 0.145(3) 0.0434(17) -0.0065(17) -0.0012(19)
F6 0.0795(18) 0.118(2) 0.226(4) 0.0400(16) 0.007(2) 0.001(2)
N1 0.104(3) 0.109(3) 0.090(3) 0.052(2) 0.051(2) 0.029(2)
N2 0.079(2) 0.077(2) 0.085(2) 0.0292(17) 0.0385(18) -0.0015(17)
O1 0.0770(17) 0.0873(18) 0.0663(16) 0.0383(15) 0.0222(13) 0.0198(14)
O2 0.0705(16) 0.0926(19) 0.0860(18) 0.0477(15) 0.0338(14) 0.0260(14)
O3 0.0778(17) 0.0681(17) 0.0758(17) 0.0300(13) 0.0393(13) 0.0101(13)
O4 0.0750(16) 0.0637(17) 0.0926(19) 0.0245(14) 0.0391(14) 0.0237(14)
P 0.0796(7) 0.0646(7) 0.0843(8) 0.0286(6) 0.0226(6) 0.0093(6)
O1W 0.0699(15) 0.0638(15) 0.0736(16) 0.0265(12) 0.0180(12) 0.0168(12)
F1 0.171(7) 0.073(6) 0.130(8) 0.054(5) 0.012(6) -0.041(5)
F2 0.122(6) 0.140(9) 0.098(6) 0.035(6) 0.057(4) 0.047(6)
F4 0.067(4) 0.062(5) 0.135(8) 0.031(3) 0.009(5) -0.014(4)
F5 0.193(8) 0.108(8) 0.080(6) 0.026(6) 0.071(5) 0.038(5)
F1' 0.100(4) 0.124(7) 0.341(14) 0.033(4) 0.045(6) 0.138(8)
F4' 0.223(9) 0.082(5) 0.352(18) 0.066(5) 0.023(10) 0.089(8)
F5' 0.241(11) 0.45(2) 0.085(5) 0.228(14) -0.006(5) -0.058(9)
F2' 0.294(11) 0.263(14) 0.141(7) 0.164(11) 0.081(7) -0.032(8)

loop_
_atom_type_symbol
_atom_type_description
_atom_type_scat_dispersion_real
_atom_type_scat_dispersion_imag
_atom_type_scat_source
C C 0.0033 0.0016 'International Tables Vol C Tables 4.2.6.8 and 6.1.1.4'
H H 0.0000 0.0000 'International Tables Vol C Tables 4.2.6.8 and 6.1.1.4'
N N 0.0061 0.0033 'International Tables Vol C Tables 4.2.6.8 and 6.1.1.4'
O O 0.0106 0.0060 'International Tables Vol C Tables 4.2.6.8 and 6.1.1.4'
F F 0.0171 0.0103 'International Tables Vol C Tables 4.2.6.8 and 6.1.1.4'
P P 0.1023 0.0942 'International Tables Vol C Tables 4.2.6.8 and 6.1.1.4'

loop_
_geom_angle_atom_site_label_1
_geom_angle_atom_site_label_2
_geom_angle_atom_site_label_3
_geom_angle_site_symmetry_1
_geom_angle_site_symmetry_3
_geom_angle
_geom_angle_publ_flag
N1 C1 C2 . . 121.3(3) ?
N1 C1 C7 . . 120.6(4) ?
C2 C1 C7 . . 118.0(3) ?
C3 C2 C1 . . 121.1(3) ?
C3 C2 H2 . . 119.5 ?
C1 C2 H2 . . 119.5 ?
C2 C3 C4 . . 121.2(3) ?
C2 C3 H3 . . 119.4 ?
C4 C3 H3 . . 119.4 ?
C6 C4 C3 . . 117.9(3) ?
C6 C4 C5 . . 119.7(3) ?
C3 C4 C5 . . 122.4(3) ?
O2 C5 O1 . . 121.4(3) ?
O2 C5 C4 . . 123.7(3) ?
O1 C5 C4 . . 115.0(3) ?
C7 C6 C4 . . 121.1(3) ?
C7 C6 H6 . . 119.5 ?
C4 C6 H6 . . 119.5 ?
C6 C7 C1 . . 120.8(3) ?
C6 C7 H7 . . 119.6 ?
C1 C7 H7 . . 119.6 ?
C9 C8 C14 . . 120.9(3) ?
C9 C8 H8 . . 119.5 ?
C14 C8 H8 . . 119.5 ?
C8 C9 C10 . . 120.9(3) ?
C8 C9 H9 . . 119.5 ?
C10 C9 H9 . . 119.5 ?
C12 C10 C9 . . 118.3(3) ?
C12 C10 C11 . . 122.5(3) ?
C9 C10 C11 . . 119.2(3) ?
O4 C11 O3 . . 121.3(3) ?
O4 C11 C10 . . 124.2(3) ?
O3 C11 C10 . . 114.5(3) ?
C13 C12 C10 . . 120.8(3) ?
C13 C12 H12 . . 119.6 ?
C10 C12 H12 . . 119.6 ?
C12 C13 C14 . . 121.0(3) ?
C12 C13 H13 . . 119.5 ?
C14 C13 H13 . . 119.5 ?
N2 C14 C13 . . 121.2(3) ?
N2 C14 C8 . . 120.7(3) ?
C13 C14 C8 . . 118.1(3) ?
C20 N3 C16 . . 116.4(3) ?
N3 C16 C17 . . 123.5(3) ?
N3 C16 H16 . . 118.3 ?
C17 C16 H16 . . 118.3 ?
C16 C17 C18 . . 120.3(3) ?
C16 C17 H17 . . 119.9 ?
C18 C17 H17 . . 119.9 ?
C19 C18 C17 . . 115.9(3) ?
C19 C18 C21 . . 121.5(3) ?
C17 C18 C21 . . 122.6(3) ?
C18 C19 C20 . . 120.2(3) ?
C18 C19 H19 . . 119.9 ?
C20 C19 H19 . . 119.9 ?
N3 C20 C19 . . 123.7(3) ?
N3 C20 H20 . . 118.1 ?
C19 C20 H20 . . 118.2 ?
C26 C21 C22 . . 115.6(3) ?
C26 C21 C18 . . 121.4(3) ?
C22 C21 C18 . . 123.0(3) ?
C23 C22 C21 . . 120.5(3) ?
C23 C22 H22 . . 119.7 ?
C21 C22 H22 . . 119.7 ?
N4 C23 C22 . . 122.8(3) ?
N4 C23 H23 . . 118.6 ?
C22 C23 H23 . . 118.6 ?
C25 N4 C23 . . 117.1(3) ?
N4 C25 C26 . . 123.6(3) ?
N4 C25 H25 . . 118.2 ?
C26 C25 H25 . . 118.2 ?
C21 C26 C25 . . 120.4(3) ?
C21 C26 H26 . . 119.8 ?
C25 C26 H26 . . 119.8 ?
C32 N5 C28 . . 119.5(3) ?
C32 N5 H27 . . 120.3 ?
C28 N5 H27 . . 120.3 ?
N5 C28 C29 . . 121.8(3) ?
N5 C28 H28 . . 119.1 ?
C29 C28 H28 . . 119.1 ?
C30 C29 C28 . . 120.5(3) ?
C30 C29 H29 . . 119.8 ?
C28 C29 H29 . . 119.8 ?
C29 C30 C31 . . 115.9(3) ?
C29 C30 C30 . 2_756 122.2(3) ?
C31 C30 C30 . 2_756 121.8(4) ?
C32 C31 C30 . . 120.7(4) ?
C32 C31 H31 . . 119.6 ?
C30 C31 H31 . . 119.6 ?
N5 C32 C31 . . 121.6(4) ?
N5 C32 H32 . . 119.2 ?
C31 C32 H32 . . 119.2 ?
C1 N1 H1A . . 120.0 ?
C1 N1 H1B . . 120.0 ?
H1A N1 H1B . . 120.0 ?
C14 N2 H2A . . 120.0 ?
C14 N2 H2B . . 120.0 ?
H2A N2 H2B . . 120.0 ?
F6 P F3 . . 178.6(2) ?
H1W O1W H2W . . 115.1 ?

loop_
_geom_bond_atom_site_label_1
_geom_bond_atom_site_label_2
_geom_bond_site_symmetry_2
_geom_bond_distance
_geom_bond_publ_flag
C1 N1 . 1.364(4) ?
C1 C2 . 1.387(5) ?
C1 C7 . 1.396(5) ?
C2 C3 . 1.361(5) ?
C2 H2 . 0.9300 ?
C3 C4 . 1.394(4) ?
C3 H3 . 0.9300 ?
C4 C6 . 1.385(4) ?
C4 C5 . 1.465(4) ?
C5 O2 . 1.223(4) ?
C5 O1 . 1.325(4) ?
C6 C7 . 1.368(4) ?
C6 H6 . 0.9300 ?
C7 H7 . 0.9300 ?
C8 C9 . 1.372(5) ?
C8 C14 . 1.392(5) ?
C8 H8 . 0.9300 ?
C9 C10 . 1.391(4) ?
C9 H9 . 0.9300 ?
C10 C12 . 1.389(4) ?
C10 C11 . 1.472(4) ?
C11 O4 . 1.218(4) ?
C11 O3 . 1.318(4) ?
C12 C13 . 1.376(4) ?
C12 H12 . 0.9300 ?
C13 C14 . 1.390(4) ?
C13 H13 . 0.9300 ?
C14 N2 . 1.377(4) ?
N3 C20 . 1.317(4) ?
N3 C16 . 1.331(4) ?
C16 C17 . 1.373(5) ?
C16 H16 . 0.9300 ?
C17 C18 . 1.381(4) ?
C17 H17 . 0.9300 ?
C18 C19 . 1.378(4) ?
C18 C21 . 1.487(4) ?
C19 C20 . 1.380(4) ?
C19 H19 . 0.9300 ?
C20 H20 . 0.9300 ?
C21 C26 . 1.370(4) ?
C21 C22 . 1.385(4) ?
C22 C23 . 1.368(4) ?
C22 H22 . 0.9300 ?
C23 N4 . 1.327(4) ?
C23 H23 . 0.9300 ?
N4 C25 . 1.306(4) ?
C25 C26 . 1.376(5) ?
C25 H25 . 0.9300 ?
C26 H26 . 0.9300 ?
N5 C32 . 1.304(4) ?
N5 C28 . 1.310(4) ?
N5 H27 . 0.8600 ?
C28 C29 . 1.369(5) ?
C28 H28 . 0.9300 ?
C29 C30 . 1.367(4) ?
C29 H29 . 0.9300 ?
C30 C31 . 1.377(5) ?
C30 C30 2_756 1.477(6) ?
C31 C32 . 1.366(5) ?
C31 H31 . 0.9300 ?
C32 H32 . 0.9300 ?
F3 P . 1.570(3) ?
F6 P . 1.566(3) ?
N1 H1A . 0.8600 ?
N1 H1B . 0.8600 ?
N2 H2A . 0.8600 ?
N2 H2B . 0.8600 ?
O1 H1 . 0.8200 ?
O3 H3A . 0.8200 ?
O1W H1W . 0.7910 ?
O1W H2W . 0.8864 ?

loop_
_geom_hbond_atom_site_label_D
_geom_hbond_atom_site_label_H
_geom_hbond_atom_site_label_A
_geom_hbond_site_symmetry_A
_geom_hbond_distance_DH
_geom_hbond_distance_HA
_geom_hbond_distance_DA
_geom_hbond_angle_DHA
O1W H2W O4 1_455 0.89 1.87 2.751(3) 169.4
O1W H1W O2 2_566 0.79 2.01 2.799(3) 173.5
O3 H3A N3 1_654 0.82 1.87 2.686(3) 173.5
O1 H1 O1W 1_556 0.82 1.80 2.617(3) 172.8
N1 H1B F3 . 0.86 2.57 3.324(4) 146.7
N5 H27 N4 . 0.86 1.84 2.700(4) 176.0
